data_7006201
loop_
_publ_author_name
'Ishiwata, Koji'
'Kuwata, Shigeki'
'Ikariya, Takao'

_publ_section_title
;
 Silylenediamido [(CH3)2Si(NTs)2(2-); Ts = p-CH3C6H4SO2] complexes of
 iridium: synthesis, structures and facile Si-N bond cleavage.
;
_journal_issue 33
_journal_name_full 'Dalton transactions (Cambridge, England : 2003)'
_journal_page_first 3606
_journal_page_last 3608
_journal_paper_doi 10.1039/b709930b
_journal_year 2007
_chemical_formula_moiety 'C44 H50 Ir N2 O4 P S2 Si '
_chemical_formula_sum 'C44 H50 Ir N2 O4 P S2 Si'
_chemical_formula_weight 986.29
_space_group_IT_number 14
_symmetry_cell_setting monoclinic
_symmetry_Int_Tables_number 14
_symmetry_space_group_name_Hall '-P 2ybc'
_symmetry_space_group_name_H-M 'P 1 21/c 1'
_cell_angle_alpha 90.0000
_cell_angle_beta 91.550(5)
_cell_angle_gamma 90.0000
_cell_formula_units_Z 4
_cell_length_a 10.474(4)
_cell_length_b 19.550(7)
_cell_length_c 20.356(7)
_cell_measurement_reflns_used 15244
_cell_measurement_temperature 193.1
_cell_measurement_theta_max 31.5
_cell_measurement_theta_min 2.8
_cell_volume 4167(3)
_computing_cell_refinement CrystalClear
_computing_data_collection CrystalClear
_computing_data_reduction CrystalStructure
_computing_publication_material 'CrystalStructure 3.8'
_computing_structure_refinement CRYSTALS
_computing_structure_solution SIR92
_diffrn_detector_area_resol_mean 7.31
_diffrn_measured_fraction_theta_full 0.996
_diffrn_measured_fraction_theta_max 0.900
_diffrn_measurement_device_type 'Rigaku Saturn'
_diffrn_measurement_method \w
_diffrn_radiation_type 'Mo K\a'
_diffrn_radiation_wavelength 0.71070
_diffrn_reflns_av_R_equivalents 0.065
_diffrn_reflns_limit_h_max 14
_diffrn_reflns_limit_h_min -9
_diffrn_reflns_limit_k_max 28
_diffrn_reflns_limit_k_min -28
_diffrn_reflns_limit_l_max 27
_diffrn_reflns_limit_l_min -28
_diffrn_reflns_number 37870
_diffrn_reflns_theta_full 27.50
_diffrn_reflns_theta_max 31.37
_exptl_absorpt_coefficient_mu 3.425
_exptl_absorpt_correction_T_max 0.504
_exptl_absorpt_correction_T_min 0.306
_exptl_absorpt_correction_type multi-scan
_exptl_absorpt_process_details 'Jacobson, R. (1998) Private communication'
_exptl_crystal_colour yellow
_exptl_crystal_density_diffrn 1.572
_exptl_crystal_density_method 'not measured'
_exptl_crystal_description block
_exptl_crystal_F_000 1992.00
_exptl_crystal_size_max 0.50
_exptl_crystal_size_mid 0.20
_exptl_crystal_size_min 0.20
_refine_diff_density_max 3.60
_refine_diff_density_min -2.45
_refine_ls_extinction_method none
_refine_ls_goodness_of_fit_ref 1.009
_refine_ls_hydrogen_treatment constr
_refine_ls_number_parameters 546
_refine_ls_number_reflns 9542
_refine_ls_R_factor_gt 0.0527
_refine_ls_shift/su_max 0.0000
_refine_ls_structure_factor_coef Fsqd
_refine_ls_weighting_details 'w = 1/[0.0004Fo^2^ + 1.0000\s(Fo^2^)]/(4Fo^2^)'
_refine_ls_weighting_scheme calc
_refine_ls_wR_factor_ref 0.1191
_reflns_number_gt 6614
_reflns_number_total 9543
_reflns_threshold_expression F^2^>2.0\s(F^2^)
_cod_data_source_file b709930b.txt
_cod_data_source_block '__3a'
_cod_original_cell_volume 4167(2)
_cod_original_formula_sum 'C44 H50 Ir N2 O4 P S2 Si '
_cod_database_code 7006201

loop_
_symmetry_equiv_pos_site_id
_symmetry_equiv_pos_as_xyz
1 +X,+Y,+Z
2 -X,1/2+Y,1/2-Z
3 -X,-Y,-Z
4 +X,1/2-Y,1/2+Z

loop_
_atom_site_label
_atom_site_type_symbol
_atom_site_fract_x
_atom_site_fract_y
_atom_site_fract_z
_atom_site_U_iso_or_equiv
_atom_site_adp_type
_atom_site_occupancy
_atom_site_symmetry_multiplicity
_atom_site_calc_flag
_atom_site_refinement_flags
_atom_site_disorder_assembly
_atom_site_disorder_group
Ir(1) Ir 0.33961(2) 0.473420(10) 0.257260(10) 0.02866(6) Uani 1.00 1 d . . .
S(1) S 0.47269(16) 0.30975(9) 0.26409(10) 0.0416(5) Uani 1.00 1 d . . .
S(2) S 0.07389(16) 0.47698(10) 0.34597(8) 0.0357(4) Uani 1.00 1 d . . .
P(1) P 0.21615(15) 0.45059(9) 0.16365(8) 0.0275(4) Uani 1.00 1 d . . .
Si(1) Si 0.2700(2) 0.36354(12) 0.34471(11) 0.0432(6) Uani 1.00 1 d . . .
O(1) O 0.5763(4) 0.3387(2) 0.2274(3) 0.0599(18) Uani 1.00 1 d . . .
O(2) O 0.5055(5) 0.2749(2) 0.3251(2) 0.0580(17) Uani 1.00 1 d . . .
O(3) O 0.1130(5) 0.5219(3) 0.3994(2) 0.0530(16) Uani 1.00 1 d . . .
O(4) O 0.0011(4) 0.5107(2) 0.2938(2) 0.0468(16) Uani 1.00 1 d . . .
N(1) N 0.3653(4) 0.3647(2) 0.2770(2) 0.0330(15) Uani 1.00 1 d . . .
N(2) N 0.1873(5) 0.4351(2) 0.3167(2) 0.0348(16) Uani 1.00 1 d . . .
C(1) C 0.3595(9) 0.3766(5) 0.4247(4) 0.075(3) Uani 1.00 1 d . . .
C(2) C 0.1711(7) 0.2856(4) 0.3549(4) 0.063(2) Uani 1.00 1 d . . .
C(3) C 0.4033(5) 0.2455(3) 0.2130(3) 0.0362(19) Uani 1.00 1 d . . .
C(4) C 0.4205(6) 0.2465(4) 0.1465(4) 0.049(2) Uani 1.00 1 d . . .
C(5) C 0.3529(7) 0.2013(4) 0.1048(4) 0.055(2) Uani 1.00 1 d . . .
C(6) C 0.2675(6) 0.1529(3) 0.1318(4) 0.045(2) Uani 1.00 1 d . . .
C(7) C 0.2580(6) 0.1497(3) 0.1988(3) 0.043(2) Uani 1.00 1 d . . .
C(8) C 0.3251(6) 0.1954(3) 0.2395(3) 0.043(2) Uani 1.00 1 d . . .
C(9) C 0.1876(8) 0.1082(4) 0.0860(4) 0.070(3) Uani 1.00 1 d . . .
C(10) C -0.0273(5) 0.4149(3) 0.3807(3) 0.0296(17) Uani 1.00 1 d . . .
C(11) C -0.0412(6) 0.4129(4) 0.4477(3) 0.041(2) Uani 1.00 1 d . . .
C(12) C -0.1261(6) 0.3671(4) 0.4737(3) 0.043(2) Uani 1.00 1 d . . .
C(13) C -0.1969(6) 0.3222(4) 0.4350(3) 0.042(2) Uani 1.00 1 d . . .
C(14) C -0.1808(6) 0.3255(3) 0.3675(3) 0.039(2) Uani 1.00 1 d . . .
C(15) C -0.0993(6) 0.3712(4) 0.3412(3) 0.038(2) Uani 1.00 1 d . . .
C(16) C -0.2927(7) 0.2732(4) 0.4647(4) 0.062(2) Uani 1.00 1 d . . .
C(17) C 0.4284(6) 0.5453(3) 0.3338(3) 0.041(2) Uani 1.00 1 d . . .
C(18) C 0.3585(6) 0.5819(3) 0.2784(3) 0.039(2) Uani 1.00 1 d . . .
C(19) C 0.4267(6) 0.5692(3) 0.2223(4) 0.044(2) Uani 1.00 1 d . . .
C(20) C 0.5251(6) 0.5216(4) 0.2358(4) 0.046(2) Uani 1.00 1 d . . .
C(21) C 0.5259(6) 0.5080(4) 0.3047(4) 0.051(2) Uani 1.00 1 d . . .
C(22) C 0.4064(8) 0.5552(5) 0.4057(4) 0.066(3) Uani 1.00 1 d . . .
C(23) C 0.2635(7) 0.6368(3) 0.2944(4) 0.053(2) Uani 1.00 1 d . . .
C(24) C 0.4054(8) 0.6076(4) 0.1599(4) 0.063(2) Uani 1.00 1 d . . .
C(25) C 0.6352(7) 0.5031(5) 0.1920(5) 0.086(3) Uani 1.00 1 d . . .
C(26) C 0.6263(8) 0.4652(4) 0.3403(5) 0.085(3) Uani 1.00 1 d . . .
C(27) C 0.2989(6) 0.4097(3) 0.0959(3) 0.0374(19) Uani 1.00 1 d . . .
C(28) C 0.4297(6) 0.4136(4) 0.0926(3) 0.046(2) Uani 1.00 1 d . . .
C(29) C 0.4919(8) 0.3857(5) 0.0393(4) 0.066(3) Uani 1.00 1 d . . .
C(30) C 0.4248(9) 0.3537(5) -0.0096(4) 0.068(3) Uani 1.00 1 d . . .
C(31) C 0.2938(9) 0.3489(5) -0.0070(4) 0.069(3) Uani 1.00 1 d . . .
C(32) C 0.2314(7) 0.3768(4) 0.0457(3) 0.054(2) Uani 1.00 1 d . . .
C(33) C 0.1480(6) 0.5271(3) 0.1240(3) 0.0343(18) Uani 1.00 1 d . . .
C(34) C 0.0788(6) 0.5720(3) 0.1609(3) 0.040(2) Uani 1.00 1 d . . .
C(35) C 0.0276(7) 0.6315(4) 0.1340(4) 0.051(2) Uani 1.00 1 d . . .
C(36) C 0.0469(7) 0.6472(4) 0.0693(4) 0.053(2) Uani 1.00 1 d . . .
C(37) C 0.1150(8) 0.6035(4) 0.0314(4) 0.057(2) Uani 1.00 1 d . . .
C(38) C 0.1649(7) 0.5428(4) 0.0576(3) 0.046(2) Uani 1.00 1 d . . .
C(39) C 0.0768(5) 0.3932(3) 0.1690(3) 0.0294(17) Uani 1.00 1 d . . .
C(40) C 0.0992(5) 0.3254(3) 0.1814(3) 0.043(2) Uani 1.00 1 d . . .
C(41) C 0.0004(6) 0.2782(3) 0.1795(4) 0.050(2) Uani 1.00 1 d . . .
C(42) C -0.1234(6) 0.3006(4) 0.1645(3) 0.043(2) Uani 1.00 1 d . . .
C(43) C -0.1462(5) 0.3677(4) 0.1539(3) 0.040(2) Uani 1.00 1 d . . .
C(44) C -0.0477(5) 0.4149(3) 0.1554(3) 0.0312(17) Uani 1.00 1 d . . .
H(1) H 0.3860 0.3335 0.4419 0.089 Uiso 1.00 1 c R . .
H(2) H 0.3057 0.3985 0.4550 0.089 Uiso 1.00 1 c R . .
H(3) H 0.4324 0.4043 0.4177 0.089 Uiso 1.00 1 c R . .
H(4) H 0.1518 0.2663 0.3130 0.076 Uiso 1.00 1 c R . .
H(5) H 0.0941 0.2976 0.3756 0.076 Uiso 1.00 1 c R . .
H(6) H 0.2167 0.2532 0.3812 0.076 Uiso 1.00 1 c R . .
H(7) H 0.4789 0.2780 0.1284 0.059 Uiso 1.00 1 c R . .
H(8) H 0.3640 0.2030 0.0586 0.066 Uiso 1.00 1 c R . .
H(9) H 0.2051 0.1160 0.2178 0.052 Uiso 1.00 1 c R . .
H(10) H 0.3175 0.1924 0.2858 0.051 Uiso 1.00 1 c R . .
H(11) H 0.2420 0.0781 0.0630 0.084 Uiso 1.00 1 c R . .
H(12) H 0.1414 0.1361 0.0554 0.084 Uiso 1.00 1 c R . .
H(13) H 0.1293 0.0822 0.1108 0.084 Uiso 1.00 1 c R . .
H(14) H 0.0071 0.4428 0.4756 0.050 Uiso 1.00 1 c R . .
H(15) H -0.1362 0.3663 0.5200 0.051 Uiso 1.00 1 c R . .
H(16) H -0.2276 0.2952 0.3394 0.047 Uiso 1.00 1 c R . .
H(17) H -0.0916 0.3733 0.2949 0.046 Uiso 1.00 1 c R . .
H(18) H -0.2512 0.2314 0.4759 0.075 Uiso 1.00 1 c R . .
H(19) H -0.3602 0.2646 0.4337 0.075 Uiso 1.00 1 c R . .
H(20) H -0.3264 0.2931 0.5031 0.075 Uiso 1.00 1 c R . .
H(21) H 0.3802 0.5132 0.4244 0.079 Uiso 1.00 1 c R . .
H(22) H 0.4833 0.5701 0.4269 0.079 Uiso 1.00 1 c R . .
H(23) H 0.3418 0.5886 0.4111 0.079 Uiso 1.00 1 c R . .
H(24) H 0.3060 0.6796 0.2968 0.063 Uiso 1.00 1 c R . .
H(25) H 0.1986 0.6384 0.2609 0.063 Uiso 1.00 1 c R . .
H(26) H 0.2262 0.6271 0.3354 0.063 Uiso 1.00 1 c R . .
H(27) H 0.4196 0.6550 0.1676 0.076 Uiso 1.00 1 c R . .
H(28) H 0.4628 0.5916 0.1280 0.076 Uiso 1.00 1 c R . .
H(29) H 0.3200 0.6008 0.1443 0.076 Uiso 1.00 1 c R . .
H(30) H 0.7057 0.5323 0.2017 0.105 Uiso 1.00 1 c R . .
H(31) H 0.6594 0.4569 0.1999 0.105 Uiso 1.00 1 c R . .
H(32) H 0.6093 0.5084 0.1472 0.105 Uiso 1.00 1 c R . .
H(33) H 0.5961 0.4197 0.3449 0.102 Uiso 1.00 1 c R . .
H(34) H 0.7023 0.4650 0.3159 0.102 Uiso 1.00 1 c R . .
H(35) H 0.6437 0.4842 0.3826 0.102 Uiso 1.00 1 c R . .
H(36) H 0.4778 0.4354 0.1268 0.056 Uiso 1.00 1 c R . .
H(37) H 0.5823 0.3889 0.0373 0.080 Uiso 1.00 1 c R . .
H(38) H 0.4681 0.3348 -0.0458 0.082 Uiso 1.00 1 c R . .
H(39) H 0.2466 0.3264 -0.0412 0.083 Uiso 1.00 1 c R . .
H(40) H 0.1411 0.3735 0.0475 0.065 Uiso 1.00 1 c R . .
H(41) H 0.0657 0.5621 0.2059 0.048 Uiso 1.00 1 c R . .
H(42) H -0.0209 0.6614 0.1604 0.061 Uiso 1.00 1 c R . .
H(43) H 0.0129 0.6882 0.0509 0.063 Uiso 1.00 1 c R . .
H(44) H 0.1289 0.6147 -0.0133 0.068 Uiso 1.00 1 c R . .
H(45) H 0.2100 0.5121 0.0305 0.055 Uiso 1.00 1 c R . .
H(46) H 0.1837 0.3105 0.1915 0.051 Uiso 1.00 1 c R . .
H(47) H 0.0169 0.2312 0.1880 0.060 Uiso 1.00 1 c R . .
H(48) H -0.1918 0.2687 0.1620 0.052 Uiso 1.00 1 c R . .
H(49) H -0.2312 0.3828 0.1453 0.048 Uiso 1.00 1 c R . .
H(50) H -0.0649 0.4618 0.1471 0.037 Uiso 1.00 1 c R . .

loop_
_atom_site_aniso_label
_atom_site_aniso_U_11
_atom_site_aniso_U_22
_atom_site_aniso_U_33
_atom_site_aniso_U_12
_atom_site_aniso_U_13
_atom_site_aniso_U_23
Ir(1) 0.02175(12) 0.01967(13) 0.04461(17) 0.00245(11) 0.00156(9) -0.00466(13)
S(1) 0.0251(8) 0.0258(9) 0.0735(13) 0.0062(7) -0.0066(8) -0.0083(9)
S(2) 0.0382(8) 0.0323(9) 0.0371(9) 0.0066(8) 0.0093(7) 0.0006(8)
P(1) 0.0220(7) 0.0229(8) 0.0378(9) 0.0019(6) 0.0054(6) -0.0023(7)
Si(1) 0.0411(11) 0.0382(12) 0.0505(13) 0.0051(9) 0.0049(9) 0.0103(10)
O(1) 0.023(2) 0.041(3) 0.116(4) -0.006(2) 0.014(2) -0.024(3)
O(2) 0.057(3) 0.033(3) 0.082(4) 0.017(2) -0.030(2) -0.000(2)
O(3) 0.059(3) 0.051(3) 0.050(3) -0.008(2) 0.019(2) -0.022(2)
O(4) 0.052(3) 0.043(3) 0.046(3) 0.020(2) 0.016(2) 0.013(2)
N(1) 0.027(2) 0.019(2) 0.053(3) 0.002(2) 0.010(2) 0.005(2)
N(2) 0.035(2) 0.028(3) 0.042(3) 0.007(2) 0.004(2) 0.004(2)
C(1) 0.082(6) 0.087(8) 0.054(5) 0.024(5) -0.010(4) 0.012(5)
C(2) 0.055(5) 0.050(5) 0.084(6) 0.010(4) 0.019(4) 0.032(4)
C(3) 0.021(3) 0.028(3) 0.060(4) 0.011(2) 0.001(2) -0.006(3)
C(4) 0.040(4) 0.036(4) 0.072(5) -0.005(3) 0.010(3) -0.010(4)
C(5) 0.069(5) 0.041(5) 0.055(5) -0.003(4) 0.011(4) -0.007(4)
C(6) 0.037(3) 0.031(4) 0.065(5) 0.001(3) -0.003(3) -0.010(3)
C(7) 0.043(4) 0.025(4) 0.061(5) -0.000(3) -0.006(3) 0.006(3)
C(8) 0.043(4) 0.027(4) 0.057(5) 0.002(3) -0.002(3) -0.001(3)
C(9) 0.072(6) 0.056(6) 0.082(6) -0.018(5) -0.006(5) -0.004(5)
C(10) 0.029(3) 0.029(3) 0.032(3) 0.002(2) 0.007(2) 0.000(3)
C(11) 0.041(3) 0.039(4) 0.044(4) -0.005(3) 0.000(3) -0.003(3)
C(12) 0.043(4) 0.059(5) 0.026(3) -0.001(3) 0.004(3) 0.001(3)
C(13) 0.028(3) 0.039(4) 0.058(5) 0.003(3) 0.005(3) 0.003(3)
C(14) 0.031(3) 0.042(4) 0.044(4) -0.001(3) -0.008(3) -0.002(3)
C(15) 0.036(3) 0.050(4) 0.029(3) 0.004(3) -0.003(2) -0.003(3)
C(16) 0.047(4) 0.062(6) 0.079(6) -0.009(4) 0.014(4) 0.010(5)
C(17) 0.037(3) 0.035(4) 0.051(4) -0.007(3) -0.006(3) -0.021(3)
C(18) 0.037(3) 0.004(2) 0.076(5) -0.006(2) 0.009(3) 0.007(3)
C(19) 0.037(3) 0.023(3) 0.074(5) -0.017(3) 0.007(3) -0.008(3)
C(20) 0.027(3) 0.032(4) 0.079(5) -0.012(3) 0.009(3) -0.017(4)
C(21) 0.026(3) 0.037(4) 0.089(6) -0.006(3) -0.010(3) -0.010(4)
C(22) 0.057(5) 0.073(7) 0.066(5) -0.008(4) -0.012(4) -0.009(5)
C(23) 0.047(4) 0.029(4) 0.082(6) 0.010(3) 0.002(4) -0.023(4)
C(24) 0.082(6) 0.044(5) 0.064(5) -0.029(4) 0.014(4) 0.000(4)
C(25) 0.042(4) 0.075(7) 0.144(9) -0.027(4) 0.048(5) -0.053(6)
C(26) 0.048(5) 0.053(6) 0.153(10) 0.013(4) -0.028(5) -0.020(6)
C(27) 0.036(3) 0.029(4) 0.047(4) -0.001(3) 0.011(3) -0.008(3)
C(28) 0.040(3) 0.046(4) 0.053(4) -0.005(3) 0.017(3) -0.011(3)
C(29) 0.049(5) 0.070(7) 0.080(6) -0.005(4) 0.032(4) -0.014(5)
C(30) 0.074(6) 0.061(6) 0.071(6) 0.013(5) 0.041(5) -0.003(5)
C(31) 0.077(6) 0.080(7) 0.051(5) -0.002(5) 0.016(4) -0.035(5)
C(32) 0.038(4) 0.069(6) 0.054(5) -0.005(4) 0.012(3) -0.022(4)
C(33) 0.034(3) 0.024(3) 0.045(4) 0.002(3) 0.001(2) -0.005(3)
C(34) 0.039(3) 0.036(4) 0.046(4) 0.003(3) 0.015(3) -0.001(3)
C(35) 0.053(4) 0.042(5) 0.059(5) 0.017(3) 0.003(3) 0.011(4)
C(36) 0.052(4) 0.040(5) 0.066(5) 0.008(3) -0.007(4) 0.015(4)
C(37) 0.071(5) 0.057(6) 0.042(4) 0.002(4) 0.001(4) 0.019(4)
C(38) 0.048(4) 0.049(5) 0.040(4) -0.004(3) 0.007(3) -0.002(3)
C(39) 0.028(3) 0.030(3) 0.030(3) -0.004(2) 0.003(2) 0.002(2)
C(40) 0.018(3) 0.034(4) 0.076(5) -0.004(2) 0.000(3) 0.012(3)
C(41) 0.042(4) 0.021(3) 0.086(6) -0.008(3) -0.001(3) 0.005(3)
C(42) 0.022(3) 0.043(4) 0.065(5) -0.014(3) 0.003(3) 0.006(4)
C(43) 0.019(3) 0.050(4) 0.050(4) 0.003(3) 0.005(2) -0.003(3)
C(44) 0.029(3) 0.027(3) 0.038(3) 0.006(2) 0.003(2) 0.001(3)

loop_
_atom_type_symbol
_atom_type_description
_atom_type_scat_dispersion_real
_atom_type_scat_dispersion_imag
_atom_type_scat_source
C C 0.003 0.002
;
International Tables for Crystallography
(1992, Vol. C, Tables 4.2.6.8 and 6.1.1.4)
;
H H 0.000 0.000
;
International Tables for Crystallography
(1992, Vol. C, Table 6.1.1.4)
;
Ir Ir -1.444 7.990
;
International Tables for Crystallography
(1992, Vol. C, Tables 4.2.6.8 and 6.1.1.4)
;
N N 0.006 0.003
;
International Tables for Crystallography
(1992, Vol. C, Tables 4.2.6.8 and 6.1.1.4)
;
O O 0.011 0.006
;
International Tables for Crystallography
(1992, Vol. C, Tables 4.2.6.8 and 6.1.1.4)
;
P P 0.102 0.094
;
International Tables for Crystallography
(1992, Vol. C, Tables 4.2.6.8 and 6.1.1.4)
;
S S 0.125 0.123
;
International Tables for Crystallography
(1992, Vol. C, Tables 4.2.6.8 and 6.1.1.4)
;
Si Si 0.082 0.070
;
International Tables for Crystallography
(1992, Vol. C, Tables 4.2.6.8 and 6.1.1.4)
;

loop_
_geom_angle_atom_site_label_1
_geom_angle_atom_site_label_2
_geom_angle_atom_site_label_3
_geom_angle
_geom_angle_publ_flag
_geom_angle_site_symmetry_1
_geom_angle_site_symmetry_2
_geom_angle_site_symmetry_3
P(1) Ir(1) N(1) 91.55(14) yes . . .
P(1) Ir(1) N(2) 89.41(14) yes . . .
P(1) Ir(1) C(17) 152.85(18) yes . . .
P(1) Ir(1) C(18) 113.41(19) yes . . .
P(1) Ir(1) C(19) 97.1(2) yes . . .
P(1) Ir(1) C(20) 113.1(2) yes . . .
P(1) Ir(1) C(21) 150.0(2) yes . . .
N(1) Ir(1) N(2) 69.4(2) yes . . .
N(1) Ir(1) C(17) 115.4(2) yes . . .
N(1) Ir(1) C(18) 154.9(2) yes . . .
N(1) Ir(1) C(19) 146.8(2) yes . . .
N(1) Ir(1) C(20) 110.3(2) yes . . .
N(1) Ir(1) C(21) 96.4(2) yes . . .
N(2) Ir(1) C(17) 97.1(2) yes . . .
N(2) Ir(1) C(18) 107.0(2) yes . . .
N(2) Ir(1) C(19) 142.3(2) yes . . .
N(2) Ir(1) C(20) 157.4(2) yes . . .
N(2) Ir(1) C(21) 120.4(2) yes . . .
C(17) Ir(1) C(18) 39.5(2) yes . . .
C(17) Ir(1) C(19) 62.2(2) yes . . .
C(17) Ir(1) C(20) 61.9(2) yes . . .
C(17) Ir(1) C(21) 35.9(2) yes . . .
C(18) Ir(1) C(19) 36.9(2) yes . . .
C(18) Ir(1) C(20) 63.1(2) yes . . .
C(18) Ir(1) C(21) 63.2(2) yes . . .
C(19) Ir(1) C(20) 37.2(2) yes . . .
C(19) Ir(1) C(21) 61.6(2) yes . . .
C(20) Ir(1) C(21) 37.3(3) yes . . .
O(1) S(1) O(2) 117.5(3) yes . . .
O(1) S(1) N(1) 111.5(3) yes . . .
O(1) S(1) C(3) 105.9(3) yes . . .
O(2) S(1) N(1) 109.3(3) yes . . .
O(2) S(1) C(3) 104.7(3) yes . . .
N(1) S(1) C(3) 107.2(2) yes . . .
O(3) S(2) O(4) 114.0(3) yes . . .
O(3) S(2) N(2) 113.5(3) yes . . .
O(3) S(2) C(10) 106.0(3) yes . . .
O(4) S(2) N(2) 110.3(3) yes . . .
O(4) S(2) C(10) 107.2(2) yes . . .
N(2) S(2) C(10) 105.1(3) yes . . .
Ir(1) P(1) C(27) 116.0(2) yes . . .
Ir(1) P(1) C(33) 114.0(2) yes . . .
Ir(1) P(1) C(39) 119.5(2) yes . . .
C(27) P(1) C(33) 102.2(3) yes . . .
C(27) P(1) C(39) 99.8(3) yes . . .
C(33) P(1) C(39) 102.9(2) yes . . .
N(1) Si(1) N(2) 91.3(2) yes . . .
N(1) Si(1) C(1) 114.0(3) yes . . .
N(1) Si(1) C(2) 115.9(3) yes . . .
N(2) Si(1) C(1) 114.2(3) yes . . .
N(2) Si(1) C(2) 115.0(3) yes . . .
C(1) Si(1) C(2) 106.4(4) yes . . .
Ir(1) N(1) S(1) 135.8(3) yes . . .
Ir(1) N(1) Si(1) 95.1(2) yes . . .
S(1) N(1) Si(1) 123.6(3) yes . . .
Ir(1) N(2) S(2) 127.4(3) yes . . .
Ir(1) N(2) Si(1) 95.4(2) yes . . .
S(2) N(2) Si(1) 132.2(3) yes . . .
S(1) C(3) C(4) 120.4(5) yes . . .
S(1) C(3) C(8) 120.3(5) yes . . .
C(4) C(3) C(8) 119.1(6) yes . . .
C(3) C(4) C(5) 120.7(7) yes . . .
C(4) C(5) C(6) 119.8(7) yes . . .
C(5) C(6) C(7) 118.5(7) yes . . .
C(5) C(6) C(9) 119.3(7) yes . . .
C(7) C(6) C(9) 122.1(7) yes . . .
C(6) C(7) C(8) 120.8(6) yes . . .
C(3) C(8) C(7) 120.7(7) yes . . .
S(2) C(10) C(11) 119.7(5) yes . . .
S(2) C(10) C(15) 120.9(5) yes . . .
C(11) C(10) C(15) 119.3(6) yes . . .
C(10) C(11) C(12) 119.0(6) yes . . .
C(11) C(12) C(13) 122.4(6) yes . . .
C(12) C(13) C(14) 117.2(6) yes . . .
C(12) C(13) C(16) 121.5(7) yes . . .
C(14) C(13) C(16) 121.3(6) yes . . .
C(13) C(14) C(15) 121.0(6) yes . . .
C(10) C(15) C(14) 121.1(6) yes . . .
Ir(1) C(17) C(18) 66.4(3) yes . . .
Ir(1) C(17) C(21) 71.2(4) yes . . .
Ir(1) C(17) C(22) 132.6(5) yes . . .
C(18) C(17) C(21) 106.0(6) yes . . .
C(18) C(17) C(22) 125.7(6) yes . . .
C(21) C(17) C(22) 127.8(7) yes . . .
Ir(1) C(18) C(17) 74.0(3) yes . . .
Ir(1) C(18) C(19) 73.0(4) yes . . .
Ir(1) C(18) C(23) 133.0(4) yes . . .
C(17) C(18) C(19) 106.3(5) yes . . .
C(17) C(18) C(23) 119.2(6) yes . . .
C(19) C(18) C(23) 131.5(6) yes . . .
Ir(1) C(19) C(18) 70.1(4) yes . . .
Ir(1) C(19) C(20) 71.6(4) yes . . .
Ir(1) C(19) C(24) 130.5(5) yes . . .
C(18) C(19) C(20) 110.3(7) yes . . .
C(18) C(19) C(24) 123.0(6) yes . . .
C(20) C(19) C(24) 126.3(7) yes . . .
Ir(1) C(20) C(19) 71.2(3) yes . . .
Ir(1) C(20) C(21) 73.0(4) yes . . .
Ir(1) C(20) C(25) 134.4(5) yes . . .
C(19) C(20) C(21) 107.4(6) yes . . .
C(19) C(20) C(25) 127.2(8) yes . . .
C(21) C(20) C(25) 123.2(6) yes . . .
Ir(1) C(21) C(17) 72.8(4) yes . . .
Ir(1) C(21) C(20) 69.7(4) yes . . .
Ir(1) C(21) C(26) 128.4(5) yes . . .
C(17) C(21) C(20) 109.5(6) yes . . .
C(17) C(21) C(26) 126.3(8) yes . . .
C(20) C(21) C(26) 123.9(7) yes . . .
P(1) C(27) C(28) 120.3(5) yes . . .
P(1) C(27) C(32) 121.0(5) yes . . .
C(28) C(27) C(32) 118.6(6) yes . . .
C(27) C(28) C(29) 120.3(7) yes . . .
C(28) C(29) C(30) 120.6(8) yes . . .
C(29) C(30) C(31) 120.0(8) yes . . .
C(30) C(31) C(32) 119.6(8) yes . . .
C(27) C(32) C(31) 120.9(7) yes . . .
P(1) C(33) C(34) 119.0(5) yes . . .
P(1) C(33) C(38) 123.0(5) yes . . .
C(34) C(33) C(38) 118.0(6) yes . . .
C(33) C(34) C(35) 121.6(6) yes . . .
C(34) C(35) C(36) 120.0(7) yes . . .
C(35) C(36) C(37) 119.7(7) yes . . .
C(36) C(37) C(38) 120.8(7) yes . . .
C(33) C(38) C(37) 119.9(7) yes . . .
P(1) C(39) C(40) 117.9(4) yes . . .
P(1) C(39) C(44) 122.8(5) yes . . .
C(40) C(39) C(44) 119.0(5) yes . . .
C(39) C(40) C(41) 121.1(6) yes . . .
C(40) C(41) C(42) 119.1(6) yes . . .
C(41) C(42) C(43) 120.0(6) yes . . .
C(42) C(43) C(44) 121.0(6) yes . . .
C(39) C(44) C(43) 119.8(6) yes . . .
Si(1) C(1) H(1) 109.5 no . . .
Si(1) C(1) H(2) 109.5 no . . .
Si(1) C(1) H(3) 109.4 no . . .
H(1) C(1) H(2) 109.5 no . . .
H(1) C(1) H(3) 109.5 no . . .
H(2) C(1) H(3) 109.5 no . . .
Si(1) C(2) H(4) 109.4 no . . .
Si(1) C(2) H(5) 109.3 no . . .
Si(1) C(2) H(6) 109.7 no . . .
H(4) C(2) H(5) 109.5 no . . .
H(4) C(2) H(6) 109.5 no . . .
H(5) C(2) H(6) 109.5 no . . .
C(3) C(4) H(7) 119.6 no . . .
C(5) C(4) H(7) 119.6 no . . .
C(4) C(5) H(8) 120.1 no . . .
C(6) C(5) H(8) 120.1 no . . .
C(6) C(7) H(9) 119.6 no . . .
C(8) C(7) H(9) 119.6 no . . .
C(3) C(8) H(10) 119.6 no . . .
C(7) C(8) H(10) 119.6 no . . .
C(6) C(9) H(11) 109.3 no . . .
C(6) C(9) H(12) 109.6 no . . .
C(6) C(9) H(13) 109.5 no . . .
H(11) C(9) H(12) 109.5 no . . .
H(11) C(9) H(13) 109.5 no . . .
H(12) C(9) H(13) 109.5 no . . .
C(10) C(11) H(14) 120.4 no . . .
C(12) C(11) H(14) 120.6 no . . .
C(11) C(12) H(15) 118.8 no . . .
C(13) C(12) H(15) 118.8 no . . .
C(13) C(14) H(16) 119.5 no . . .
C(15) C(14) H(16) 119.5 no . . .
C(10) C(15) H(17) 119.4 no . . .
C(14) C(15) H(17) 119.5 no . . .
C(13) C(16) H(18) 109.5 no . . .
C(13) C(16) H(19) 109.6 no . . .
C(13) C(16) H(20) 109.4 no . . .
H(18) C(16) H(19) 109.5 no . . .
H(18) C(16) H(20) 109.5 no . . .
H(19) C(16) H(20) 109.5 no . . .
C(17) C(22) H(21) 109.6 no . . .
C(17) C(22) H(22) 109.5 no . . .
C(17) C(22) H(23) 109.4 no . . .
H(21) C(22) H(22) 109.5 no . . .
H(21) C(22) H(23) 109.5 no . . .
H(22) C(22) H(23) 109.5 no . . .
C(18) C(23) H(24) 109.2 no . . .
C(18) C(23) H(25) 109.5 no . . .
C(18) C(23) H(26) 109.7 no . . .
H(24) C(23) H(25) 109.5 no . . .
H(24) C(23) H(26) 109.5 no . . .
H(25) C(23) H(26) 109.5 no . . .
C(19) C(24) H(27) 109.4 no . . .
C(19) C(24) H(28) 109.5 no . . .
C(19) C(24) H(29) 109.5 no . . .
H(27) C(24) H(28) 109.5 no . . .
H(27) C(24) H(29) 109.5 no . . .
H(28) C(24) H(29) 109.5 no . . .
C(20) C(25) H(30) 109.6 no . . .
C(20) C(25) H(31) 109.3 no . . .
C(20) C(25) H(32) 109.6 no . . .
H(30) C(25) H(31) 109.5 no . . .
H(30) C(25) H(32) 109.5 no . . .
H(31) C(25) H(32) 109.5 no . . .
C(21) C(26) H(33) 109.6 no . . .
C(21) C(26) H(34) 109.5 no . . .
C(21) C(26) H(35) 109.3 no . . .
H(33) C(26) H(34) 109.5 no . . .
H(33) C(26) H(35) 109.5 no . . .
H(34) C(26) H(35) 109.5 no . . .
C(27) C(28) H(36) 119.9 no . . .
C(29) C(28) H(36) 119.8 no . . .
C(28) C(29) H(37) 119.7 no . . .
C(30) C(29) H(37) 119.7 no . . .
C(29) C(30) H(38) 120.0 no . . .
C(31) C(30) H(38) 120.0 no . . .
C(30) C(31) H(39) 120.2 no . . .
C(32) C(31) H(39) 120.2 no . . .
C(27) C(32) H(40) 119.6 no . . .
C(31) C(32) H(40) 119.6 no . . .
C(33) C(34) H(41) 119.2 no . . .
C(35) C(34) H(41) 119.2 no . . .
C(34) C(35) H(42) 120.0 no . . .
C(36) C(35) H(42) 120.0 no . . .
C(35) C(36) H(43) 120.1 no . . .
C(37) C(36) H(43) 120.2 no . . .
C(36) C(37) H(44) 119.6 no . . .
C(38) C(37) H(44) 119.6 no . . .
C(33) C(38) H(45) 120.1 no . . .
C(37) C(38) H(45) 120.0 no . . .
C(39) C(40) H(46) 119.4 no . . .
C(41) C(40) H(46) 119.5 no . . .
C(40) C(41) H(47) 120.5 no . . .
C(42) C(41) H(47) 120.4 no . . .
C(41) C(42) H(48) 120.1 no . . .
C(43) C(42) H(48) 120.0 no . . .
C(42) C(43) H(49) 119.5 no . . .
C(44) C(43) H(49) 119.5 no . . .
C(39) C(44) H(50) 120.1 no . . .
C(43) C(44) H(50) 120.1 no . . .

loop_
_geom_bond_atom_site_label_1
_geom_bond_atom_site_label_2
_geom_bond_distance
_geom_bond_publ_flag
_geom_bond_site_symmetry_1
_geom_bond_site_symmetry_2
Ir(1) P(1) 2.3171(16) yes . .
Ir(1) N(1) 2.179(5) yes . .
Ir(1) N(2) 2.163(5) yes . .
Ir(1) C(17) 2.278(7) yes . .
Ir(1) C(18) 2.172(6) yes . .
Ir(1) C(19) 2.209(7) yes . .
Ir(1) C(20) 2.213(6) yes . .
Ir(1) C(21) 2.257(7) yes . .
S(1) O(1) 1.450(5) yes . .
S(1) O(2) 1.449(5) yes . .
S(1) N(1) 1.582(5) yes . .
S(1) C(3) 1.775(7) yes . .
S(2) O(3) 1.448(5) yes . .
S(2) O(4) 1.450(5) yes . .
S(2) N(2) 1.573(5) yes . .
S(2) C(10) 1.772(6) yes . .
P(1) C(27) 1.832(7) yes . .
P(1) C(33) 1.836(7) yes . .
P(1) C(39) 1.846(6) yes . .
Si(1) N(1) 1.724(5) yes . .
Si(1) N(2) 1.734(5) yes . .
Si(1) C(1) 1.874(9) yes . .
Si(1) C(2) 1.857(8) yes . .
C(3) C(4) 1.370(11) yes . .
C(3) C(8) 1.395(10) yes . .
C(4) C(5) 1.404(11) yes . .
C(5) C(6) 1.422(11) yes . .
C(6) C(7) 1.373(11) yes . .
C(6) C(9) 1.514(12) yes . .
C(7) C(8) 1.395(10) yes . .
C(10) C(11) 1.376(9) yes . .
C(10) C(15) 1.382(9) yes . .
C(11) C(12) 1.379(10) yes . .
C(12) C(13) 1.381(10) yes . .
C(13) C(14) 1.390(10) yes . .
C(13) C(16) 1.524(11) yes . .
C(14) C(15) 1.356(10) yes . .
C(17) C(18) 1.508(10) yes . .
C(17) C(21) 1.399(10) yes . .
C(17) C(22) 1.499(11) yes . .
C(18) C(19) 1.387(11) yes . .
C(18) C(23) 1.505(10) yes . .
C(19) C(20) 1.411(10) yes . .
C(19) C(24) 1.487(11) yes . .
C(20) C(21) 1.429(13) yes . .
C(20) C(25) 1.519(12) yes . .
C(21) C(26) 1.513(12) yes . .
C(27) C(28) 1.375(9) yes . .
C(27) C(32) 1.385(10) yes . .
C(28) C(29) 1.392(12) yes . .
C(29) C(30) 1.356(13) yes . .
C(30) C(31) 1.377(13) yes . .
C(31) C(32) 1.385(12) yes . .
C(33) C(34) 1.375(10) yes . .
C(33) C(38) 1.400(10) yes . .
C(34) C(35) 1.387(11) yes . .
C(35) C(36) 1.374(12) yes . .
C(36) C(37) 1.364(12) yes . .
C(37) C(38) 1.398(11) yes . .
C(39) C(40) 1.369(10) yes . .
C(39) C(44) 1.392(8) yes . .
C(40) C(41) 1.385(9) yes . .
C(41) C(42) 1.395(9) yes . .
C(42) C(43) 1.350(11) yes . .
C(43) C(44) 1.383(9) yes . .
C(1) H(1) 0.950 no . .
C(1) H(2) 0.950 no . .
C(1) H(3) 0.950 no . .
C(2) H(4) 0.950 no . .
C(2) H(5) 0.950 no . .
C(2) H(6) 0.950 no . .
C(4) H(7) 0.950 no . .
C(5) H(8) 0.950 no . .
C(7) H(9) 0.950 no . .
C(8) H(10) 0.950 no . .
C(9) H(11) 0.950 no . .
C(9) H(12) 0.950 no . .
C(9) H(13) 0.950 no . .
C(11) H(14) 0.950 no . .
C(12) H(15) 0.950 no . .
C(14) H(16) 0.950 no . .
C(15) H(17) 0.950 no . .
C(16) H(18) 0.950 no . .
C(16) H(19) 0.950 no . .
C(16) H(20) 0.950 no . .
C(22) H(21) 0.950 no . .
C(22) H(22) 0.950 no . .
C(22) H(23) 0.950 no . .
C(23) H(24) 0.950 no . .
C(23) H(25) 0.950 no . .
C(23) H(26) 0.950 no . .
C(24) H(27) 0.950 no . .
C(24) H(28) 0.950 no . .
C(24) H(29) 0.950 no . .
C(25) H(30) 0.950 no . .
C(25) H(31) 0.950 no . .
C(25) H(32) 0.950 no . .
C(26) H(33) 0.950 no . .
C(26) H(34) 0.950 no . .
C(26) H(35) 0.950 no . .
C(28) H(36) 0.950 no . .
C(29) H(37) 0.950 no . .
C(30) H(38) 0.950 no . .
C(31) H(39) 0.950 no . .
C(32) H(40) 0.950 no . .
C(34) H(41) 0.950 no . .
C(35) H(42) 0.950 no . .
C(36) H(43) 0.950 no . .
C(37) H(44) 0.950 no . .
C(38) H(45) 0.950 no . .
C(40) H(46) 0.950 no . .
C(41) H(47) 0.950 no . .
C(42) H(48) 0.950 no . .
C(43) H(49) 0.950 no . .
C(44) H(50) 0.950 no . .
